data_4119685
loop_
_publ_author_name
'Mika\"el Brasse'
'Juan C\'ampora'
'Jonathan A. Ellman'
'Robert G. Bergman'

_publ_section_title
;
 Mechanistic Study of the Oxidative Coupling of Styrene with
 2-Phenylpyridine Derivatives Catalyzed by Cationic Rhodium(III) via C-H
 Activation
;
_journal_name_full 'Journal of the American Chemical Society'
_journal_page_first 6427
_journal_page_last 6430
_journal_paper_doi 10.1021/ja401561q
_journal_volume 135
_journal_year 2013
_chemical_formula_sum 'C28 H35 F N O2 Rh'
_chemical_formula_weight 539.48
_chemical_name_common MB-V-48
_chemical_name_systematic
;
 complex6
;
_space_group.centring_type P

_space_group_IT_number 2
_space_group.IT_number 2

_symmetry_cell_setting triclinic
_symmetry_space_group_name_Hall '-P 1'
_symmetry_space_group_name_H-M 'P -1'
_atom_sites_solution_hydrogens geom
_atom_sites_solution_primary direct
_atom_sites_solution_secondary difmap
_audit_creation_method SHELXL-97
_cell_angle_alpha 82.064(13)
_cell_angle_beta 80.277(13)
_cell_angle_gamma 83.692(11)
_cell_formula_units_Z 2
_cell_length_a 8.509(8)
_cell_length_b 10.249(10)
_cell_length_c 14.352(14)
_cell_measurement_reflns_used 9110
_cell_measurement_temperature 100(2)
_cell_measurement_theta_max 25.39
_cell_measurement_theta_min 2.33
_cell_volume 1217(2)
_computing_cell_refinement 'Bruker SAINT'
_computing_data_collection 'Bruker APEX2'
_computing_data_reduction 'Bruker SAINT'
_computing_molecular_graphics ORTEP-32
_computing_publication_material WinGX
_computing_structure_refinement SHELXL-97
_computing_structure_solution SIR-2011
_diffrn_ambient_temperature 100(2)
_diffrn_detector_area_resol_mean 8.366
_diffrn_measured_fraction_theta_full 0.980
_diffrn_measured_fraction_theta_max 0.957
_diffrn_measurement_device_type 'Bruker APEX-I CCD'
_diffrn_measurement_method 'phi and omega scans'
_diffrn_radiation_monochromator graphite
_diffrn_radiation_source 'fine-focus sealed tube'
_diffrn_radiation_type MoK\a
_diffrn_radiation_wavelength 0.71073
_diffrn_reflns_av_R_equivalents 0.0776
_diffrn_reflns_av_sigmaI/netI 0.0905
_diffrn_reflns_limit_h_max 10
_diffrn_reflns_limit_h_min -10
_diffrn_reflns_limit_k_max 12
_diffrn_reflns_limit_k_min -12
_diffrn_reflns_limit_l_max 17
_diffrn_reflns_limit_l_min -17
_diffrn_reflns_number 11817
_diffrn_reflns_theta_full 25.00
_diffrn_reflns_theta_max 25.49
_diffrn_reflns_theta_min 1.45
_exptl_absorpt_coefficient_mu 0.735
_exptl_absorpt_correction_T_max 0.9855
_exptl_absorpt_correction_T_min 0.8978
_exptl_absorpt_correction_type multi-scan
_exptl_absorpt_process_details SADABS
_exptl_crystal_colour orange
_exptl_crystal_density_diffrn 1.472
_exptl_crystal_description plate
_exptl_crystal_F_000 560
_exptl_crystal_size_max 0.15
_exptl_crystal_size_mid 0.12
_exptl_crystal_size_min 0.02
_refine_diff_density_max 2.220
_refine_diff_density_min -1.548
_refine_diff_density_rms 0.139
_refine_ls_extinction_method none
_refine_ls_goodness_of_fit_ref 1.059
_refine_ls_hydrogen_treatment constr
_refine_ls_matrix_type full
_refine_ls_number_parameters 304
_refine_ls_number_reflns 4342
_refine_ls_number_restraints 6
_refine_ls_restrained_S_all 1.060
_refine_ls_R_factor_all 0.0816
_refine_ls_R_factor_gt 0.0639
_refine_ls_shift/su_max 0.000
_refine_ls_shift/su_mean 0.000
_refine_ls_structure_factor_coef Fsqd
_refine_ls_weighting_details 'calc w=1/[\s^2^(Fo^2^)+(0.0755P)^2^+1.6934P] where P=(Fo^2^+2Fc^2^)/3'
_refine_ls_weighting_scheme calc
_refine_ls_wR_factor_gt 0.1409
_refine_ls_wR_factor_ref 0.1503
_reflns_number_gt 3527
_reflns_number_total 4342
_reflns_threshold_expression >2sigma(I)
_cod_data_source_file ja401561q_si_001_2.cif
_cod_data_source_block complex6
_cod_depositor_comments
;
The following automatic conversions were performed:

'_space_group.centring_type' value 'primitive' was replaced with the
value 'P' as specified in the replacement file
'/home/antanas/src/cod-tools/trunk/data/replacement-values/replacement_values.lst'.

Automatic conversion script
Id: cif_fix_values 5642 2017-10-24 12:04:52Z antanas 
;
_cod_database_code 4119685

loop_
_symmetry_equiv_pos_as_xyz
'x, y, z'
'-x, -y, -z'

loop_
_atom_site_label
_atom_site_type_symbol
_atom_site_fract_x
_atom_site_fract_y
_atom_site_fract_z
_atom_site_U_iso_or_equiv
_atom_site_adp_type
_atom_site_occupancy
_atom_site_symmetry_multiplicity
_atom_site_calc_flag
_atom_site_refinement_flags
C1 C 0.2876(7) 0.5339(5) 0.7100(4) 0.0200(13) Uani 1 1 d .
C2 C 0.2027(7) 0.5678(5) 0.7993(5) 0.0217(13) Uani 1 1 d .
C3 C 0.0413(7) 0.5430(5) 0.8052(5) 0.0216(13) Uani 1 1 d .
C4 C 0.0251(7) 0.4954(5) 0.7179(5) 0.0213(13) Uani 1 1 d .
C5 C 0.1792(7) 0.4846(5) 0.6612(4) 0.0199(13) Uani 1 1 d .
C6 C 0.4664(6) 0.5295(6) 0.6818(5) 0.0268(15) Uani 1 1 d .
H6A H 0.5166 0.4505 0.7156 0.040 Uiso 1 1 calc R
H6B H 0.5049 0.6086 0.6984 0.040 Uiso 1 1 calc R
H6C H 0.4940 0.5266 0.6130 0.040 Uiso 1 1 calc R
C7 C 0.2755(8) 0.6209(6) 0.8726(5) 0.0304(15) Uani 1 1 d .
H7A H 0.1941 0.6773 0.9090 0.046 Uiso 1 1 calc R
H7B H 0.3637 0.6730 0.8410 0.046 Uiso 1 1 calc R
H7C H 0.3163 0.5472 0.9157 0.046 Uiso 1 1 calc R
C8 C -0.0883(8) 0.5572(6) 0.8873(5) 0.0296(15) Uani 1 1 d .
H8A H -0.0784 0.4808 0.9359 0.044 Uiso 1 1 calc R
H8B H -0.1925 0.5618 0.8659 0.044 Uiso 1 1 calc R
H8C H -0.0798 0.6384 0.9144 0.044 Uiso 1 1 calc R
C9 C -0.1260(7) 0.4526(6) 0.6959(5) 0.0265(15) Uani 1 1 d .
H9A H -0.1130 0.4423 0.6281 0.040 Uiso 1 1 calc R
H9B H -0.2147 0.5196 0.7112 0.040 Uiso 1 1 calc R
H9C H -0.1491 0.3681 0.7341 0.040 Uiso 1 1 calc R
C10 C 0.2206(8) 0.4234(6) 0.5704(5) 0.0268(14) Uani 1 1 d .
H10A H 0.3018 0.4722 0.5269 0.040 Uiso 1 1 calc R
H10B H 0.1245 0.4268 0.5407 0.040 Uiso 1 1 calc R
H10C H 0.2628 0.3311 0.5841 0.040 Uiso 1 1 calc R
C11 C 0.1614(6) 0.7575(5) 0.5358(4) 0.0170(12) Uani 1 1 d U
C12 C 0.3083(7) 0.7499(5) 0.4791(5) 0.0229(13) Uani 1 1 d .
H12 H 0.3995 0.7085 0.5051 0.027 Uiso 1 1 calc R
C13 C 0.3239(7) 0.8026(6) 0.3836(5) 0.0242(14) Uani 1 1 d .
C14 C 0.1980(8) 0.8646(5) 0.3409(5) 0.0262(14) Uani 1 1 d .
H14 H 0.2123 0.8995 0.2755 0.031 Uiso 1 1 calc R
C15 C 0.0506(7) 0.8737(5) 0.3971(5) 0.0227(13) Uani 1 1 d .
H15 H -0.0390 0.9165 0.3702 0.027 Uiso 1 1 calc R
C16 C 0.0301(7) 0.8214(5) 0.4927(4) 0.0192(13) Uani 1 1 d .
C17 C -0.1208(7) 0.8339(5) 0.5575(4) 0.0205(13) Uani 1 1 d .
C18 C -0.2676(7) 0.8861(6) 0.5302(5) 0.0271(15) Uani 1 1 d .
H18 H -0.2745 0.9180 0.4656 0.033 Uiso 1 1 calc R
C19 C -0.4022(7) 0.8904(6) 0.5990(5) 0.0273(15) Uani 1 1 d .
H19 H -0.5041 0.9205 0.5817 0.033 Uiso 1 1 calc R
C20 C -0.3869(7) 0.8503(6) 0.6935(5) 0.0259(15) Uani 1 1 d .
H20 H -0.4774 0.8557 0.7420 0.031 Uiso 1 1 calc R
C21 C -0.2388(7) 0.8026(5) 0.7160(5) 0.0237(14) Uani 1 1 d .
H21 H -0.2283 0.7773 0.7810 0.028 Uiso 1 1 calc R
C22 C 0.1285(7) 0.9136(6) 0.7769(5) 0.0229(14) Uani 1 1 d .
C23 C 0.2191(8) 1.0217(6) 0.8003(5) 0.0306(15) Uani 1 1 d .
H23A H 0.3084 0.9792 0.8331 0.037 Uiso 1 1 calc R
H23B H 0.2666 1.0710 0.7397 0.037 Uiso 1 1 calc R
C24 C 0.1223(8) 1.1198(6) 0.8615(5) 0.0327(16) Uani 1 1 d .
H24A H 0.0624 1.0712 0.9185 0.039 Uiso 1 1 calc R
H24B H 0.0434 1.1732 0.8252 0.039 Uiso 1 1 calc R
C25 C 0.2274(9) 1.2126(6) 0.8932(5) 0.0339(16) Uani 1 1 d .
H25A H 0.1584 1.2890 0.9171 0.041 Uiso 1 1 calc R
H25B H 0.3032 1.2468 0.8373 0.041 Uiso 1 1 calc R
C26 C 0.3233(9) 1.1452(7) 0.9718(5) 0.0373(17) Uani 1 1 d .
H26A H 0.2475 1.1228 1.0308 0.045 Uiso 1 1 calc R
H26B H 0.3798 1.0615 0.9518 0.045 Uiso 1 1 calc R
C27 C 0.4438(9) 1.2293(7) 0.9933(6) 0.0407(18) Uani 1 1 d .
H27A H 0.4795 1.1898 1.0540 0.049 Uiso 1 1 calc R
H27B H 0.3897 1.3180 1.0031 0.049 Uiso 1 1 calc R
C28 C 0.5911(9) 1.2461(9) 0.9176(6) 0.050(2) Uani 1 1 d .
H28A H 0.6517 1.1599 0.9112 0.075 Uiso 1 1 calc R
H28B H 0.6588 1.3063 0.9363 0.075 Uiso 1 1 calc R
H28C H 0.5578 1.2829 0.8565 0.075 Uiso 1 1 calc R
N1 N -0.1094(5) 0.7906(4) 0.6499(4) 0.0199(11) Uani 1 1 d .
O1 O 0.1960(5) 0.8638(4) 0.7019(3) 0.0232(9) Uani 1 1 d .
O2 O 0.0083(5) 0.8775(4) 0.8303(3) 0.0297(10) Uani 1 1 d .
F1 F 0.4720(4) 0.7960(3) 0.3312(3) 0.0316(9) Uani 1 1 d .
Rh1 Rh 0.10933(5) 0.68934(4) 0.67615(4) 0.01834(17) Uani 1 1 d .

loop_
_atom_site_aniso_label
_atom_site_aniso_U_11
_atom_site_aniso_U_22
_atom_site_aniso_U_33
_atom_site_aniso_U_23
_atom_site_aniso_U_13
_atom_site_aniso_U_12
C1 0.014(3) 0.021(3) 0.026(3) 0.000(2) -0.004(3) -0.004(2)
C2 0.016(3) 0.019(3) 0.031(4) 0.005(2) -0.009(3) -0.007(2)
C3 0.017(3) 0.017(3) 0.030(4) 0.002(2) -0.005(3) -0.007(2)
C4 0.015(3) 0.016(3) 0.034(4) 0.004(2) -0.007(3) -0.009(2)
C5 0.016(3) 0.012(3) 0.032(4) 0.002(2) -0.006(3) -0.003(2)
C6 0.009(3) 0.024(3) 0.047(4) 0.001(3) -0.007(3) -0.007(2)
C7 0.031(4) 0.027(3) 0.036(4) 0.003(3) -0.015(3) -0.013(3)
C8 0.027(3) 0.030(3) 0.029(4) 0.002(3) 0.002(3) -0.007(3)
C9 0.016(3) 0.021(3) 0.046(4) -0.004(3) -0.010(3) -0.008(2)
C10 0.027(3) 0.019(3) 0.033(4) -0.001(3) -0.001(3) -0.004(3)
C11 0.015(2) 0.012(2) 0.026(3) -0.002(2) -0.003(2) -0.011(2)
C12 0.018(3) 0.019(3) 0.035(4) -0.004(3) -0.005(3) -0.008(2)
C13 0.026(3) 0.018(3) 0.030(4) -0.007(3) 0.003(3) -0.012(2)
C14 0.037(4) 0.015(3) 0.030(4) -0.003(2) -0.008(3) -0.013(3)
C15 0.020(3) 0.018(3) 0.033(4) -0.004(3) -0.008(3) -0.006(2)
C16 0.016(3) 0.012(3) 0.032(4) -0.004(2) -0.008(3) -0.006(2)
C17 0.024(3) 0.011(3) 0.030(4) -0.004(2) -0.009(3) -0.006(2)
C18 0.022(3) 0.019(3) 0.046(4) -0.007(3) -0.017(3) -0.002(2)
C19 0.018(3) 0.021(3) 0.049(4) -0.010(3) -0.017(3) -0.001(2)
C20 0.014(3) 0.019(3) 0.045(4) -0.006(3) -0.002(3) -0.007(2)
C21 0.021(3) 0.014(3) 0.038(4) -0.002(2) -0.007(3) -0.006(2)
C22 0.015(3) 0.023(3) 0.031(4) -0.002(3) -0.006(3) -0.003(2)
C23 0.029(4) 0.030(3) 0.037(4) -0.011(3) -0.005(3) -0.009(3)
C24 0.029(4) 0.025(3) 0.047(5) -0.010(3) -0.013(3) -0.001(3)
C25 0.042(4) 0.023(3) 0.041(4) -0.010(3) -0.010(3) -0.007(3)
C26 0.043(4) 0.028(4) 0.041(5) -0.008(3) -0.002(3) -0.005(3)
C27 0.039(4) 0.038(4) 0.049(5) -0.012(3) -0.011(4) -0.007(3)
C28 0.044(5) 0.069(6) 0.039(5) -0.007(4) -0.005(4) -0.019(4)
N1 0.014(2) 0.018(2) 0.029(3) -0.003(2) -0.003(2) -0.0100(19)
O1 0.019(2) 0.019(2) 0.033(3) -0.0029(18) -0.0037(19) -0.0065(16)
O2 0.024(2) 0.031(2) 0.036(3) -0.011(2) 0.003(2) -0.0133(19)
F1 0.027(2) 0.0309(19) 0.035(2) -0.0034(16) 0.0054(17) -0.0122(15)
Rh1 0.0121(2) 0.0159(2) 0.0281(3) -0.00037(17) -0.00433(18) -0.00703(16)

loop_
_atom_type_symbol
_atom_type_description
_atom_type_scat_dispersion_real
_atom_type_scat_dispersion_imag
_atom_type_scat_source
C C 0.0033 0.0016 'International Tables Vol C Tables 4.2.6.8 and 6.1.1.4'
H H 0.0000 0.0000 'International Tables Vol C Tables 4.2.6.8 and 6.1.1.4'
N N 0.0061 0.0033 'International Tables Vol C Tables 4.2.6.8 and 6.1.1.4'
O O 0.0106 0.0060 'International Tables Vol C Tables 4.2.6.8 and 6.1.1.4'
F F 0.0171 0.0103 'International Tables Vol C Tables 4.2.6.8 and 6.1.1.4'
Rh Rh -1.1178 0.9187 'International Tables Vol C Tables 4.2.6.8 and 6.1.1.4'

loop_
_geom_angle_atom_site_label_1
_geom_angle_atom_site_label_2
_geom_angle_atom_site_label_3
_geom_angle
C5 C1 C2 108.4(5)
C5 C1 C6 126.2(6)
C2 C1 C6 124.6(5)
C5 C1 Rh1 71.0(3)
C2 C1 Rh1 74.2(3)
C6 C1 Rh1 128.8(4)
C3 C2 C1 108.3(5)
C3 C2 C7 126.8(6)
C1 C2 C7 124.9(5)
C3 C2 Rh1 72.7(3)
C1 C2 Rh1 67.7(3)
C7 C2 Rh1 125.1(4)
C2 C3 C4 107.6(5)
C2 C3 C8 126.9(6)
C4 C3 C8 125.4(5)
C2 C3 Rh1 70.6(3)
C4 C3 Rh1 67.5(3)
C8 C3 Rh1 129.1(4)
C5 C4 C3 108.2(5)
C5 C4 C9 126.5(6)
C3 C4 C9 125.1(6)
C5 C4 Rh1 70.3(3)
C3 C4 Rh1 74.5(3)
C9 C4 Rh1 125.5(4)
C1 C5 C4 107.4(5)
C1 C5 C10 126.5(5)
C4 C5 C10 126.0(5)
C1 C5 Rh1 70.4(3)
C4 C5 Rh1 71.1(3)
C10 C5 Rh1 127.1(4)
C1 C6 H6A 109.5
C1 C6 H6B 109.5
H6A C6 H6B 109.5
C1 C6 H6C 109.5
H6A C6 H6C 109.5
H6B C6 H6C 109.5
C2 C7 H7A 109.5
C2 C7 H7B 109.5
H7A C7 H7B 109.5
C2 C7 H7C 109.5
H7A C7 H7C 109.5
H7B C7 H7C 109.5
C3 C8 H8A 109.5
C3 C8 H8B 109.5
H8A C8 H8B 109.5
C3 C8 H8C 109.5
H8A C8 H8C 109.5
H8B C8 H8C 109.5
C4 C9 H9A 109.5
C4 C9 H9B 109.5
H9A C9 H9B 109.5
C4 C9 H9C 109.5
H9A C9 H9C 109.5
H9B C9 H9C 109.5
C5 C10 H10A 109.5
C5 C10 H10B 109.5
H10A C10 H10B 109.5
C5 C10 H10C 109.5
H10A C10 H10C 109.5
H10B C10 H10C 109.5
C12 C11 C16 117.1(6)
C12 C11 Rh1 127.3(4)
C16 C11 Rh1 115.6(4)
C11 C12 C13 120.1(5)
C11 C12 H12 119.9
C13 C12 H12 119.9
F1 C13 C14 118.6(6)
F1 C13 C12 118.0(5)
C14 C13 C12 123.4(6)
C15 C14 C13 117.0(6)
C15 C14 H14 121.5
C13 C14 H14 121.5
C14 C15 C16 121.3(5)
C14 C15 H15 119.4
C16 C15 H15 119.4
C15 C16 C11 121.1(5)
C15 C16 C17 124.1(5)
C11 C16 C17 114.7(5)
N1 C17 C18 120.9(6)
N1 C17 C16 114.3(5)
C18 C17 C16 124.9(6)
C19 C18 C17 118.9(6)
C19 C18 H18 120.6
C17 C18 H18 120.6
C18 C19 C20 119.3(5)
C18 C19 H19 120.4
C20 C19 H19 120.4
C21 C20 C19 119.1(6)
C21 C20 H20 120.5
C19 C20 H20 120.5
N1 C21 C20 122.4(6)
N1 C21 H21 118.8
C20 C21 H21 118.8
O2 C22 O1 126.3(6)
O2 C22 C23 120.7(6)
O1 C22 C23 112.9(5)
C24 C23 C22 116.1(6)
C24 C23 H23A 108.3
C22 C23 H23A 108.3
C24 C23 H23B 108.3
C22 C23 H23B 108.3
H23A C23 H23B 107.4
C23 C24 C25 112.4(6)
C23 C24 H24A 109.1
C25 C24 H24A 109.1
C23 C24 H24B 109.1
C25 C24 H24B 109.1
H24A C24 H24B 107.9
C24 C25 C26 113.4(6)
C24 C25 H25A 108.9
C26 C25 H25A 108.9
C24 C25 H25B 108.9
C26 C25 H25B 108.9
H25A C25 H25B 107.7
C27 C26 C25 113.7(6)
C27 C26 H26A 108.8
C25 C26 H26A 108.8
C27 C26 H26B 108.8
C25 C26 H26B 108.8
H26A C26 H26B 107.7
C26 C27 C28 115.6(7)
C26 C27 H27A 108.4
C28 C27 H27A 108.4
C26 C27 H27B 108.4
C28 C27 H27B 108.4
H27A C27 H27B 107.4
C27 C28 H28A 109.5
C27 C28 H28B 109.5
H28A C28 H28B 109.5
C27 C28 H28C 109.5
H28A C28 H28C 109.5
H28B C28 H28C 109.5
C21 N1 C17 119.4(5)
C21 N1 Rh1 124.2(4)
C17 N1 Rh1 116.1(4)
C22 O1 Rh1 116.6(4)
C11 Rh1 N1 78.5(2)
C11 Rh1 O1 86.1(2)
N1 Rh1 O1 91.82(17)
C11 Rh1 C1 108.4(2)
N1 Rh1 C1 161.8(2)
O1 Rh1 C1 105.3(2)
C11 Rh1 C5 96.3(2)
N1 Rh1 C5 125.3(2)
O1 Rh1 C5 142.63(19)
C1 Rh1 C5 38.7(2)
C11 Rh1 C4 119.6(2)
N1 Rh1 C4 97.4(2)
O1 Rh1 C4 153.9(2)
C1 Rh1 C4 64.5(2)
C5 Rh1 C4 38.6(2)
C11 Rh1 C2 145.0(2)
N1 Rh1 C2 136.5(2)
O1 Rh1 C2 93.6(2)
C1 Rh1 C2 38.1(2)
C5 Rh1 C2 63.7(2)
C4 Rh1 C2 63.2(2)
C11 Rh1 C3 157.4(2)
N1 Rh1 C3 104.0(2)
O1 Rh1 C3 116.0(2)
C1 Rh1 C3 63.1(2)
C5 Rh1 C3 63.5(2)
C4 Rh1 C3 38.0(2)
C2 Rh1 C3 36.7(2)

loop_
_geom_bond_atom_site_label_1
_geom_bond_atom_site_label_2
_geom_bond_distance
C1 C5 1.420(8)
C1 C2 1.429(9)
C1 C6 1.503(8)
C1 Rh1 2.140(5)
C2 C3 1.410(8)
C2 C7 1.496(9)
C2 Rh1 2.226(6)
C3 C4 1.438(9)
C3 C8 1.484(9)
C3 Rh1 2.252(6)
C4 C5 1.424(8)
C4 C9 1.497(8)
C4 Rh1 2.159(6)
C5 C10 1.495(9)
C5 Rh1 2.148(6)
C6 H6A 0.9800
C6 H6B 0.9800
C6 H6C 0.9800
C7 H7A 0.9800
C7 H7B 0.9800
C7 H7C 0.9800
C8 H8A 0.9800
C8 H8B 0.9800
C8 H8C 0.9800
C9 H9A 0.9800
C9 H9B 0.9800
C9 H9C 0.9800
C10 H10A 0.9800
C10 H10B 0.9800
C10 H10C 0.9800
C11 C12 1.372(8)
C11 C16 1.422(8)
C11 Rh1 2.030(6)
C12 C13 1.392(9)
C12 H12 0.9500
C13 F1 1.354(7)
C13 C14 1.376(9)
C14 C15 1.373(9)
C14 H14 0.9500
C15 C16 1.391(9)
C15 H15 0.9500
C16 C17 1.457(8)
C17 N1 1.355(8)
C17 C18 1.400(8)
C18 C19 1.381(10)
C18 H18 0.9500
C19 C20 1.385(9)
C19 H19 0.9500
C20 C21 1.374(8)
C20 H20 0.9500
C21 N1 1.333(8)
C21 H21 0.9500
C22 O2 1.229(7)
C22 O1 1.276(7)
C22 C23 1.521(9)
C23 C24 1.509(9)
C23 H23A 0.9900
C23 H23B 0.9900
C24 C25 1.535(9)
C24 H24A 0.9900
C24 H24B 0.9900
C25 C26 1.544(10)
C25 H25A 0.9900
C25 H25B 0.9900
C26 C27 1.504(10)
C26 H26A 0.9900
C26 H26B 0.9900
C27 C28 1.523(11)
C27 H27A 0.9900
C27 H27B 0.9900
C28 H28A 0.9800
C28 H28B 0.9800
C28 H28C 0.9800
N1 Rh1 2.095(5)
O1 Rh1 2.108(4)
